data_4030060
loop_
_publ_author_name
'Li, Dan'
'Rao, Weidong'
'Tay, Guan Liang'
'Ayers, Benjamin James'
'Chan, Philip Wai Hong'

_publ_section_title
;
 Gold-catalyzed cycloisomerization of 1,6-diyne esters to
 1H-cyclopenta[b]naphthalenes, cis-cyclopenten-2-yl \d-diketones, and
 bicyclo[3.2.0]hepta-1,5-dienes.
;
_journal_issue 23
_journal_name_full 'The Journal of organic chemistry'
_journal_page_first 11301
_journal_page_last 11315
_journal_paper_doi 10.1021/jo5020195
_journal_volume 79
_journal_year 2014
_chemical_formula_moiety 'C27 H21 F O2, 0.15(H2 O)'
_chemical_formula_sum 'C27 H21.3 F O2.15'
_chemical_formula_weight 396.69
_space_group_crystal_system monoclinic
_space_group_IT_number 14
_space_group_name_Hall '-P 2ybc'
_space_group_name_H-M_alt 'P 1 21/c 1'
_symmetry_space_group_name_Hall '-P 2ybc'
_symmetry_space_group_name_H-M 'P 1 21/c 1'
_atom_sites_solution_hydrogens mixed
_cell_angle_alpha 90
_cell_angle_beta 100.506(2)
_cell_angle_gamma 90
_cell_formula_units_Z 4
_cell_length_a 10.4017(6)
_cell_length_b 9.8934(5)
_cell_length_c 20.6445(12)
_cell_measurement_reflns_used 8377
_cell_measurement_temperature 103.(2)
_cell_measurement_theta_max 30.9808
_cell_measurement_theta_min 2.2901
_cell_volume 2088.9(2)
_computing_cell_refinement 'SAINT V8.34A (Bruker AXS Inc., 2013)'
_computing_data_collection 'APEX2 (Bruker AXS Inc., 2013)'
_computing_data_reduction 'SAINT V8.34A (Bruker AXS Inc., 2013)'
_computing_molecular_graphics 'XP (Bruker AXS Inc., 2013)'
_computing_publication_material 'APEX2 (Bruker AXS Inc., 2013)'
_computing_structure_refinement 'SHELXL-2013 (Sheldrick, 2013)'
_diffrn_ambient_temperature 103.(2)
_diffrn_detector_area_resol_mean 8.3333
_diffrn_measured_fraction_theta_full 0.994
_diffrn_measured_fraction_theta_max 0.994
_diffrn_measurement_device_type 'CCD area detector'
_diffrn_measurement_method 'phi and omega scans'
_diffrn_radiation_monochromator graphite
_diffrn_radiation_type MoK\a
_diffrn_radiation_wavelength 0.71073
_diffrn_reflns_av_R_equivalents 0.0471
_diffrn_reflns_av_unetI/netI 0.0371
_diffrn_reflns_limit_h_max 15
_diffrn_reflns_limit_h_min -14
_diffrn_reflns_limit_k_max 14
_diffrn_reflns_limit_k_min -14
_diffrn_reflns_limit_l_max 29
_diffrn_reflns_limit_l_min -29
_diffrn_reflns_number 35570
_diffrn_reflns_theta_full 31.15
_diffrn_reflns_theta_max 31.15
_diffrn_reflns_theta_min 1.99
_diffrn_source 'fine-focus sealed tube'
_exptl_absorpt_coefficient_mu 0.084
_exptl_absorpt_correction_T_max 0.98
_exptl_absorpt_correction_T_min 0.85
_exptl_absorpt_correction_type multi-scan
_exptl_absorpt_process_details 'SADABS V2012/1 (Bruker AXS Inc.)'
_exptl_crystal_colour colourless
_exptl_crystal_density_diffrn 1.261
_exptl_crystal_density_method 'not measured'
_exptl_crystal_description block
_exptl_crystal_F_000 833
_exptl_crystal_size_max 0.420
_exptl_crystal_size_mid 0.400
_exptl_crystal_size_min 0.280
_refine_diff_density_max 0.501
_refine_diff_density_min -0.361
_refine_ls_extinction_method none
_refine_ls_goodness_of_fit_ref 1.078
_refine_ls_hydrogen_treatment mixed
_refine_ls_matrix_type full
_refine_ls_number_parameters 287
_refine_ls_number_reflns 6711
_refine_ls_number_restraints 3
_refine_ls_restrained_S_all 1.078
_refine_ls_R_factor_all 0.0683
_refine_ls_R_factor_gt 0.0490
_refine_ls_shift/su_max 0.000
_refine_ls_shift/su_mean 0.000
_refine_ls_structure_factor_coef Fsqd
_refine_ls_weighting_details 'w=1/[\s^2^(Fo^2^)+(0.0780P)^2^+0.6269P] where P=(Fo^2^+2Fc^2^)/3'
_refine_ls_weighting_scheme calc
_refine_ls_wR_factor_gt 0.1279
_refine_ls_wR_factor_ref 0.1486
_reflns_number_gt 5272
_reflns_number_total 6711
_reflns_threshold_expression 'I > 2\s(I)'
_cod_data_source_file jo5020195_si_009.cif
_cod_data_source_block I
_cod_depositor_comments 'Adding full bibliography for 4030057--4030064.cif.'
_cod_original_formula_sum 'C27 H21.30 F O2.15'
_cod_database_code 4030060

loop_
_space_group_symop_operation_xyz
'x, y, z'
'-x, y+1/2, -z+1/2'
'-x, -y, -z'
'x, -y-1/2, z-1/2'

loop_
_atom_site_type_symbol
_atom_site_label
_atom_site_fract_x
_atom_site_fract_y
_atom_site_fract_z
_atom_site_U_iso_or_equiv
_atom_site_adp_type
_atom_site_calc_flag
_atom_site_refinement_flags_adp
_atom_site_refinement_flags_occupancy
_atom_site_refinement_flags_posn
_atom_site_occupancy
C C1 0.06476(11) 0.84954(11) 0.09895(5) 0.0124(2) Uani d . . . 1
C C2 0.17050(12) 0.76812(12) 0.10018(6) 0.0136(2) Uani d . . . 1
C C3 0.13437(12) 0.64371(13) 0.05848(6) 0.0174(2) Uani d . . . 1
H H3A 0.1268 0.5636 0.0863 0.021 Uiso calc U . R 1
H H3B 0.2 0.625 0.0304 0.021 Uiso calc U . R 1
C C4 0.00131(12) 0.68060(12) 0.01642(6) 0.0155(2) Uani d . . . 1
H H4A 0.0117 0.7103 -0.0281 0.019 Uiso calc U . R 1
H H4B -0.059 0.6024 0.0121 0.019 Uiso calc U . R 1
C C5 -0.04950(12) 0.79520(11) 0.05358(5) 0.0125(2) Uani d . . . 1
C C6 0.06563(11) 0.97728(11) 0.13783(6) 0.0120(2) Uani d . . . 1
C C7 0.10332(11) 0.96967(12) 0.21103(6) 0.0129(2) Uani d . . . 1
C C8 0.13036(12) 1.08938(12) 0.24679(6) 0.0164(2) Uani d . . . 1
H H8 0.1289 1.1731 0.2241 0.02 Uiso calc U . R 1
C C9 0.15931(13) 1.08725(14) 0.31520(6) 0.0201(3) Uani d . . . 1
H H9 0.1784 1.1682 0.3398 0.024 Uiso calc U . R 1
C C10 0.15936(13) 0.96345(15) 0.34626(6) 0.0206(3) Uani d . . . 1
C C11 0.13315(14) 0.84277(14) 0.31294(6) 0.0215(3) Uani d . . . 1
H H11 0.1339 0.7596 0.336 0.026 Uiso calc U . R 1
C C12 0.10556(13) 0.84697(13) 0.24448(6) 0.0173(2) Uani d . . . 1
H H12 0.088 0.7654 0.2202 0.021 Uiso calc U . R 1
C C13 0.30453(12) 0.79018(12) 0.13592(6) 0.0145(2) Uani d . . . 1
C C14 0.37968(13) 0.68048(14) 0.16417(7) 0.0205(3) Uani d . . . 1
H H14 0.3434 0.5921 0.1605 0.025 Uiso calc U . R 1
C C15 0.50711(14) 0.70029(16) 0.19750(7) 0.0254(3) Uani d . . . 1
H H15 0.5567 0.6256 0.2174 0.03 Uiso calc U . R 1
C C16 0.56202(13) 0.82822(17) 0.20187(6) 0.0247(3) Uani d . . . 1
H H16 0.6493 0.8411 0.2244 0.03 Uiso calc U . R 1
C C17 0.48945(13) 0.93753(15) 0.17338(7) 0.0227(3) Uani d . . . 1
H H17 0.5273 1.0252 0.1762 0.027 Uiso calc U . R 1
C C18 0.36133(13) 0.91907(13) 0.14065(6) 0.0182(2) Uani d . . . 1
H H18 0.312 0.9944 0.1214 0.022 Uiso calc U . R 1
C C19 -0.17625(12) 0.83270(11) 0.04681(6) 0.0127(2) Uani d . . . 1
C C20 -0.21835(12) 0.94167(12) 0.08911(6) 0.0146(2) Uani d . . . 1
C C21 -0.29645(15) 1.05689(14) 0.05437(7) 0.0260(3) Uani d . . . 1
H H21A -0.3314 1.1121 0.0866 0.039 Uiso calc U . R 1
H H21B -0.3689 1.021 0.0218 0.039 Uiso calc U . R 1
H H21C -0.24 1.1127 0.0321 0.039 Uiso calc U . R 1
C C22 -0.28372(12) 0.76756(12) -0.00033(6) 0.0133(2) Uani d . . . 1
C C23 -0.27499(12) 0.74386(13) -0.06618(6) 0.0165(2) Uani d . . . 1
H H23 -0.1982 0.7694 -0.082 0.02 Uiso calc U . R 1
C C24 -0.37785(14) 0.68309(14) -0.10873(7) 0.0213(3) Uani d . . . 1
H H24 -0.3713 0.6685 -0.1535 0.026 Uiso calc U . R 1
C C25 -0.49018(13) 0.64362(14) -0.08620(7) 0.0234(3) Uani d . . . 1
H H25 -0.5597 0.601 -0.1153 0.028 Uiso calc U . R 1
C C26 -0.50010(13) 0.66675(13) -0.02107(7) 0.0214(3) Uani d . . . 1
H H26 -0.5766 0.6397 -0.0054 0.026 Uiso calc U . R 1
C C27 -0.39852(12) 0.72935(13) 0.02137(6) 0.0175(2) Uani d . . . 1
H H27 -0.407 0.7465 0.0657 0.021 Uiso calc U . R 1
F F1 0.18724(9) 0.96047(10) 0.41310(4) 0.0313(2) Uani d . . . 1
O O1 0.03493(9) 1.08490(9) 0.11001(4) 0.01680(19) Uani d . . . 1
O O2 -0.18857(9) 0.93779(10) 0.14906(4) 0.0195(2) Uani d . . . 1
O O3 0.8322(8) 0.5237(11) 0.7878(4) 0.045(2) Uani d . P D 0.15
H H1O 0.809(13) 0.466(13) 0.760(6) 0.068 Uiso d U P D 0.15
H H2O 0.776(10) 0.557(15) 0.805(7) 0.068 Uiso d U P D 0.15

loop_
_atom_site_aniso_label
_atom_site_aniso_U_11
_atom_site_aniso_U_22
_atom_site_aniso_U_33
_atom_site_aniso_U_12
_atom_site_aniso_U_13
_atom_site_aniso_U_23
C1 0.0131(5) 0.0119(5) 0.0116(5) -0.0005(4) 0.0010(4) -0.0006(4)
C2 0.0141(5) 0.0132(5) 0.0126(5) 0.0000(4) 0.0004(4) -0.0008(4)
C3 0.0163(6) 0.0153(5) 0.0191(6) 0.0023(4) -0.0009(4) -0.0055(4)
C4 0.0159(6) 0.0141(5) 0.0155(5) 0.0012(4) 0.0000(4) -0.0042(4)
C5 0.0143(5) 0.0115(5) 0.0111(5) -0.0007(4) 0.0008(4) 0.0004(4)
C6 0.0104(5) 0.0119(5) 0.0136(5) -0.0020(4) 0.0022(4) -0.0012(4)
C7 0.0113(5) 0.0137(5) 0.0136(5) -0.0006(4) 0.0022(4) -0.0020(4)
C8 0.0157(6) 0.0143(5) 0.0188(6) -0.0013(4) 0.0021(4) -0.0039(4)
C9 0.0188(6) 0.0229(6) 0.0179(6) -0.0013(5) 0.0013(5) -0.0087(5)
C10 0.0178(6) 0.0323(7) 0.0110(5) 0.0000(5) 0.0008(4) -0.0021(5)
C11 0.0250(7) 0.0235(6) 0.0154(6) -0.0020(5) 0.0018(5) 0.0026(5)
C12 0.0209(6) 0.0150(5) 0.0153(5) -0.0026(5) 0.0016(4) -0.0008(4)
C13 0.0130(5) 0.0177(5) 0.0127(5) 0.0005(4) 0.0017(4) -0.0021(4)
C14 0.0173(6) 0.0218(6) 0.0219(6) 0.0025(5) 0.0021(5) 0.0030(5)
C15 0.0171(6) 0.0367(8) 0.0213(6) 0.0070(6) 0.0011(5) 0.0079(6)
C16 0.0139(6) 0.0449(8) 0.0147(6) -0.0008(6) 0.0012(4) -0.0028(5)
C17 0.0167(6) 0.0295(7) 0.0224(6) -0.0059(5) 0.0047(5) -0.0082(5)
C18 0.0157(6) 0.0180(6) 0.0208(6) -0.0001(5) 0.0033(4) -0.0030(5)
C19 0.0138(5) 0.0118(5) 0.0118(5) -0.0004(4) 0.0005(4) 0.0008(4)
C20 0.0113(5) 0.0151(5) 0.0176(5) -0.0017(4) 0.0028(4) -0.0016(4)
C21 0.0304(8) 0.0195(6) 0.0261(7) 0.0094(5) -0.0001(6) -0.0021(5)
C22 0.0132(5) 0.0111(5) 0.0144(5) 0.0006(4) -0.0009(4) 0.0011(4)
C23 0.0173(6) 0.0166(5) 0.0146(5) -0.0014(4) 0.0004(4) 0.0011(4)
C24 0.0235(7) 0.0214(6) 0.0166(6) 0.0002(5) -0.0030(5) -0.0026(5)
C25 0.0176(6) 0.0203(6) 0.0283(7) -0.0014(5) -0.0061(5) -0.0042(5)
C26 0.0129(6) 0.0200(6) 0.0303(7) -0.0010(5) 0.0013(5) 0.0010(5)
C27 0.0152(6) 0.0181(5) 0.0190(6) 0.0014(5) 0.0024(4) 0.0009(4)
F1 0.0355(5) 0.0454(5) 0.0116(4) 0.0001(4) 0.0008(3) -0.0036(3)
O1 0.0189(4) 0.0124(4) 0.0190(4) -0.0004(3) 0.0034(3) 0.0016(3)
O2 0.0165(4) 0.0259(5) 0.0163(4) -0.0003(4) 0.0033(3) -0.0048(4)
O3 0.034(5) 0.069(7) 0.035(5) 0.004(4) 0.012(4) 0.009(4)

loop_
_atom_type_symbol
_atom_type_description
_atom_type_scat_dispersion_real
_atom_type_scat_dispersion_imag
_atom_type_scat_source
C C 0.0033 0.0016 'International Tables Vol C Tables 4.2.6.8 and 6.1.1.4'
H H 0.0000 0.0000 'International Tables Vol C Tables 4.2.6.8 and 6.1.1.4'
O O 0.0106 0.0060 'International Tables Vol C Tables 4.2.6.8 and 6.1.1.4'
F F 0.0171 0.0103 'International Tables Vol C Tables 4.2.6.8 and 6.1.1.4'

loop_
_geom_angle_atom_site_label_1
_geom_angle_atom_site_label_2
_geom_angle_atom_site_label_3
_geom_angle
C2 C1 C5 110.59(10)
C2 C1 C6 124.37(11)
C5 C1 C6 125.04(10)
C1 C2 C13 127.69(11)
C1 C2 C3 110.85(10)
C13 C2 C3 121.46(10)
C2 C3 C4 103.49(10)
C2 C3 H3A 111.1
C4 C3 H3A 111.1
C2 C3 H3B 111.1
C4 C3 H3B 111.1
H3A C3 H3B 109.0
C5 C4 C3 104.63(9)
C5 C4 H4A 110.8
C3 C4 H4A 110.8
C5 C4 H4B 110.8
C3 C4 H4B 110.8
H4A C4 H4B 108.9
C19 C5 C1 128.58(11)
C19 C5 C4 125.16(11)
C1 C5 C4 106.20(10)
O1 C6 C7 121.12(10)
O1 C6 C1 120.48(10)
C7 C6 C1 118.39(10)
C12 C7 C8 119.53(11)
C12 C7 C6 121.52(10)
C8 C7 C6 118.87(10)
C9 C8 C7 120.64(12)
C9 C8 H8 119.7
C7 C8 H8 119.7
C10 C9 C8 117.81(12)
C10 C9 H9 121.1
C8 C9 H9 121.1
F1 C10 C11 118.29(12)
F1 C10 C9 118.20(12)
C11 C10 C9 123.51(12)
C10 C11 C12 117.78(12)
C10 C11 H11 121.1
C12 C11 H11 121.1
C11 C12 C7 120.72(11)
C11 C12 H12 119.6
C7 C12 H12 119.6
C14 C13 C18 118.67(12)
C14 C13 C2 120.00(11)
C18 C13 C2 121.29(11)
C15 C14 C13 120.37(13)
C15 C14 H14 119.8
C13 C14 H14 119.8
C16 C15 C14 120.35(13)
C16 C15 H15 119.8
C14 C15 H15 119.8
C15 C16 C17 119.93(13)
C15 C16 H16 120.0
C17 C16 H16 120.0
C16 C17 C18 120.16(13)
C16 C17 H17 119.9
C18 C17 H17 119.9
C17 C18 C13 120.49(12)
C17 C18 H18 119.8
C13 C18 H18 119.8
C5 C19 C22 123.41(11)
C5 C19 C20 121.27(10)
C22 C19 C20 115.29(10)
O2 C20 C19 121.33(11)
O2 C20 C21 121.52(11)
C19 C20 C21 117.14(11)
C20 C21 H21A 109.5
C20 C21 H21B 109.5
H21A C21 H21B 109.5
C20 C21 H21C 109.5
H21A C21 H21C 109.5
H21B C21 H21C 109.5
C23 C22 C27 118.40(11)
C23 C22 C19 122.28(11)
C27 C22 C19 119.32(11)
C24 C23 C22 120.49(12)
C24 C23 H23 119.8
C22 C23 H23 119.8
C25 C24 C23 120.45(12)
C25 C24 H24 119.8
C23 C24 H24 119.8
C26 C25 C24 119.60(12)
C26 C25 H25 120.2
C24 C25 H25 120.2
C25 C26 C27 120.18(12)
C25 C26 H26 119.9
C27 C26 H26 119.9
C26 C27 C22 120.86(12)
C26 C27 H27 119.6
C22 C27 H27 119.6
H1O O3 H2O 117.(4)

loop_
_geom_bond_atom_site_label_1
_geom_bond_atom_site_label_2
_geom_bond_distance
C1 C2 1.3597(16)
C1 C5 1.4740(16)
C1 C6 1.4964(16)
C2 C13 1.4699(16)
C2 C3 1.5099(17)
C3 C4 1.5377(17)
C3 H3A 0.99
C3 H3B 0.99
C4 C5 1.5170(16)
C4 H4A 0.99
C4 H4B 0.99
C5 C19 1.3522(17)
C6 O1 1.2242(14)
C6 C7 1.4923(16)
C7 C12 1.3946(17)
C7 C8 1.3967(16)
C8 C9 1.3896(17)
C8 H8 0.95
C9 C10 1.382(2)
C9 H9 0.95
C10 F1 1.3577(14)
C10 C11 1.3801(19)
C11 C12 1.3907(17)
C11 H11 0.95
C12 H12 0.95
C13 C14 1.4010(18)
C13 C18 1.4013(17)
C14 C15 1.3915(19)
C14 H14 0.95
C15 C16 1.385(2)
C15 H15 0.95
C16 C17 1.387(2)
C16 H16 0.95
C17 C18 1.3919(18)
C17 H17 0.95
C18 H18 0.95
C19 C22 1.4885(16)
C19 C20 1.5020(16)
C20 O2 1.2202(15)
C20 C21 1.5037(18)
C21 H21A 0.98
C21 H21B 0.98
C21 H21C 0.98
C22 C23 1.3986(16)
C22 C27 1.4016(17)
C23 C24 1.3910(18)
C23 H23 0.95
C24 C25 1.390(2)
C24 H24 0.95
C25 C26 1.386(2)
C25 H25 0.95
C26 C27 1.3892(18)
C26 H26 0.95
C27 H27 0.95
O3 H1O 0.82(2)
O3 H2O 0.82(2)
